data_4084816
loop_
_publ_author_name
'Nov\'ak, Miroslav'
'Bou\<ska, Marek'
'Dost\'al, Libor'
'R\%u\<zi\<cka, Ale\<s'
'Jambor, Roman'

_publ_section_title
;
 Intramolecularly C,N-Coordinated Homo- and Heteroleptic Organostannylenes
;
_journal_issue 23
_journal_name_full Organometallics
_journal_page_first 6778
_journal_paper_doi 10.1021/om500698k
_journal_volume 33
_journal_year 2014
_chemical_formula_moiety 'C42 H50 N2 O4 Sn, 0.5(C6 H14)'
_chemical_formula_sum 'C45 H57 N2 O4 Sn'
_chemical_formula_weight 808.62
_chemical_name_systematic
; 
 ? 
;
_space_group_IT_number 2
_symmetry_cell_setting triclinic
_symmetry_space_group_name_Hall '-P 1'
_symmetry_space_group_name_H-M 'P -1'
_atom_sites_solution_hydrogens geom
_atom_sites_solution_primary direct
_atom_sites_solution_secondary difmap
_audit_creation_method SHELXL-97
_cell_angle_alpha 103.225(6)
_cell_angle_beta 105.588(4)
_cell_angle_gamma 100.004(5)
_cell_formula_units_Z 2
_cell_length_a 11.5230(5)
_cell_length_b 12.4380(6)
_cell_length_c 15.5521(10)
_cell_measurement_reflns_used 41522
_cell_measurement_temperature 150(1)
_cell_measurement_theta_max 28.5
_cell_measurement_theta_min 1
_cell_volume 2023.2(2)
_computing_cell_refinement 'COLLECT and DENZO'
_computing_data_collection 'COLLECT (Hooft, 1998) and DENZO (Otwinowski & Minor, 1997)'
_computing_data_reduction 'COLLECT and DENZO'
_computing_molecular_graphics 'PLATON (Spek, 2003)'
_computing_publication_material 'SHELXL-97 (Sheldrick, 2008)'
_computing_structure_refinement 'SHELXL-97 (Sheldrick, 1997)'
_computing_structure_solution 'SIR92 (Altomare et al., 1994)'
_diffrn_ambient_temperature 150(1)
_diffrn_detector_area_resol_mean 9.091
_diffrn_measured_fraction_theta_full 0.987
_diffrn_measured_fraction_theta_max 0.987
_diffrn_measurement_device_type 'Bruker Nonius KappaCCD area detector'
_diffrn_measurement_method '\f and \w scans to fill the Ewald sphere'
_diffrn_radiation_monochromator graphite
_diffrn_radiation_source 'fine-focus sealed tube'
_diffrn_radiation_type MoK\a
_diffrn_radiation_wavelength 0.71073
_diffrn_reflns_av_R_equivalents 0.0329
_diffrn_reflns_av_sigmaI/netI 0.0223
_diffrn_reflns_limit_h_max 15
_diffrn_reflns_limit_h_min -15
_diffrn_reflns_limit_k_max 16
_diffrn_reflns_limit_k_min -16
_diffrn_reflns_limit_l_max 20
_diffrn_reflns_limit_l_min -20
_diffrn_reflns_number 41451
_diffrn_reflns_theta_full 28.50
_diffrn_reflns_theta_max 28.50
_diffrn_reflns_theta_min 1.74
_diffrn_standards_number 0
_exptl_absorpt_coefficient_mu 0.675
_exptl_absorpt_correction_T_max 0.859
_exptl_absorpt_correction_T_min 0.781
_exptl_absorpt_correction_type integration
_exptl_absorpt_process_details
;
Gaussian integration (Coppens, 1970)
;
_exptl_crystal_colour orange
_exptl_crystal_density_diffrn 1.327
_exptl_crystal_density_method 'not measured'
_exptl_crystal_description block
_exptl_crystal_F_000 846
_exptl_crystal_size_max 0.54
_exptl_crystal_size_mid 0.43
_exptl_crystal_size_min 0.40
_refine_diff_density_max 0.852
_refine_diff_density_min -0.876
_refine_diff_density_rms 0.068
_refine_ls_extinction_method none
_refine_ls_goodness_of_fit_ref 1.108
_refine_ls_hydrogen_treatment constr
_refine_ls_matrix_type full
_refine_ls_number_parameters 469
_refine_ls_number_reflns 10148
_refine_ls_number_restraints 0
_refine_ls_restrained_S_all 1.108
_refine_ls_R_factor_all 0.0340
_refine_ls_R_factor_gt 0.0267
_refine_ls_shift/su_max 0.003
_refine_ls_shift/su_mean 0.000
_refine_ls_structure_factor_coef Fsqd
_refine_ls_weighting_details 'calc w=1/[\s^2^(Fo^2^)+(0.0235P)^2^+1.8713P] where P=(Fo^2^+2Fc^2^)/3'
_refine_ls_weighting_scheme calc
_refine_ls_wR_factor_gt 0.0626
_refine_ls_wR_factor_ref 0.0693
_reflns_number_gt 9105
_reflns_number_total 10148
_reflns_threshold_expression >2sigma(I)
_cod_data_source_file om500698k_si_002.cif
_cod_data_source_block compound6
_cod_depositor_comments 'Adding full bibliography for 4084816--4084820.cif.'
_cod_database_code 4084816

loop_
_symmetry_equiv_pos_as_xyz
'x, y, z'
'-x, -y, -z'

loop_
_atom_site_label
_atom_site_type_symbol
_atom_site_fract_x
_atom_site_fract_y
_atom_site_fract_z
_atom_site_U_iso_or_equiv
_atom_site_adp_type
_atom_site_occupancy
_atom_site_symmetry_multiplicity
_atom_site_calc_flag
_atom_site_refinement_flags
Sn1 Sn 0.226846(11) 0.739993(10) 0.208472(8) 0.01906(4) Uani 1 1 d .
O3 O 0.07023(13) 0.94881(12) 0.14270(10) 0.0283(3) Uani 1 1 d .
N1 N 0.30899(14) 0.85248(13) 0.12365(10) 0.0205(3) Uani 1 1 d .
O4 O -0.04850(14) 1.05593(12) 0.20328(10) 0.0312(3) Uani 1 1 d .
N2 N 0.09376(14) 0.64576(12) 0.31410(10) 0.0197(3) Uani 1 1 d .
H2 H 0.0699 0.6464 0.2569 0.024 Uiso 1 1 d R
C1 C 0.08615(16) 0.69716(15) 0.06939(12) 0.0205(3) Uani 1 1 d .
O1 O -0.09675(13) 0.58079(13) 0.08734(10) 0.0343(3) Uani 1 1 d .
C27 C 0.06433(16) 0.92654(15) 0.22525(12) 0.0211(3) Uani 1 1 d .
C9 C 0.43414(16) 0.92202(15) 0.16125(12) 0.0214(3) Uani 1 1 d .
C23 C 0.09151(18) 0.84379(15) 0.34774(12) 0.0230(3) Uani 1 1 d .
C14 C 0.53261(18) 0.86884(16) 0.16739(14) 0.0254(4) Uani 1 1 d .
C8 C 0.24743(17) 0.82369(15) 0.03527(12) 0.0216(3) Uani 1 1 d .
C32 C 0.1923(2) 0.39848(16) 0.38148(13) 0.0275(4) Uani 1 1 d .
H32 H 0.2652 0.3764 0.4030 0.033 Uiso 1 1 d R
O2 O -0.23039(14) 0.55273(15) -0.06103(12) 0.0427(4) Uani 1 1 d .
C22 C 0.11902(16) 0.85319(14) 0.26596(12) 0.0198(3) Uani 1 1 d .
C30 C 0.08942(17) 0.53931(14) 0.33600(12) 0.0200(3) Uani 1 1 d .
C31 C 0.20037(17) 0.50548(15) 0.36633(12) 0.0221(3) Uani 1 1 d .
C29 C 0.1399(2) 0.75573(16) 0.39127(13) 0.0266(4) Uani 1 1 d .
H29 H 0.2308 0.7774 0.4085 0.032 Uiso 1 1 d R
C37 C 0.32837(17) 0.58008(16) 0.38330(13) 0.0251(4) Uani 1 1 d .
H37 H 0.3166 0.6479 0.3636 0.030 Uiso 1 1 d R
C10 C 0.45555(18) 1.04117(16) 0.19432(14) 0.0258(4) Uani 1 1 d .
C6 C -0.03373(17) 0.63367(15) 0.03760(13) 0.0235(3) Uani 1 1 d .
C2 C 0.12342(17) 0.74565(15) 0.00354(12) 0.0209(3) Uani 1 1 d .
C3 C 0.04355(18) 0.72364(16) -0.08756(13) 0.0256(4) Uani 1 1 d .
H3 H 0.0728 0.7534 -0.1296 0.031 Uiso 1 1 d R
C26 C -0.00771(17) 0.99097(15) 0.26074(13) 0.0238(4) Uani 1 1 d .
C35 C -0.02621(18) 0.46739(15) 0.32400(12) 0.0235(4) Uani 1 1 d .
C34 C -0.0286(2) 0.36026(16) 0.33831(14) 0.0291(4) Uani 1 1 d .
H34 H -0.1046 0.3115 0.3293 0.035 Uiso 1 1 d R
C7 C -0.21835(19) 0.52476(18) 0.02390(16) 0.0325(4) Uani 1 1 d .
H7A H -0.2316 0.4428 0.0121 0.039 Uiso 1 1 d R
H7B H -0.2801 0.5485 0.0505 0.039 Uiso 1 1 d R
C36 C 0.1091(2) 0.74767(19) 0.47832(15) 0.0379(5) Uani 1 1 d .
H36A H 0.0203 0.7283 0.4638 0.045 Uiso 1 1 d R
H36B H 0.1443 0.8197 0.5257 0.045 Uiso 1 1 d R
H36C H 0.1423 0.6898 0.5005 0.045 Uiso 1 1 d R
C40 C -0.14904(18) 0.50098(17) 0.29862(15) 0.0287(4) Uani 1 1 d .
H40 H -0.1327 0.5769 0.2896 0.034 Uiso 1 1 d R
C13 C 0.65316(19) 0.93806(19) 0.20572(16) 0.0323(4) Uani 1 1 d .
H13 H 0.7197 0.9046 0.2084 0.039 Uiso 1 1 d R
C25 C -0.03088(19) 0.98498(17) 0.34116(14) 0.0291(4) Uani 1 1 d .
H25 H -0.0777 1.0293 0.3662 0.035 Uiso 1 1 d R
C19 C 0.51100(19) 0.73970(17) 0.13219(16) 0.0310(4) Uani 1 1 d .
H19 H 0.4233 0.7058 0.1222 0.037 Uiso 1 1 d R
C4 C -0.07828(19) 0.65766(17) -0.11648(14) 0.0306(4) Uani 1 1 d .
H4 H -0.1320 0.6437 -0.1766 0.037 Uiso 1 1 d R
C11 C 0.5782(2) 1.10570(18) 0.23407(16) 0.0330(4) Uani 1 1 d .
H11 H 0.5945 1.1844 0.2582 0.040 Uiso 1 1 d R
C33 C 0.0793(2) 0.32524(16) 0.36597(14) 0.0305(4) Uani 1 1 d .
H33 H 0.0759 0.2529 0.3736 0.037 Uiso 1 1 d R
C16 C 0.3495(2) 1.09960(18) 0.18555(17) 0.0331(4) Uani 1 1 d .
H16 H 0.2721 1.0401 0.1518 0.040 Uiso 1 1 d R
C39 C 0.3996(2) 0.5200(2) 0.32619(16) 0.0356(5) Uani 1 1 d .
H39A H 0.4088 0.4510 0.3419 0.043 Uiso 1 1 d R
H39B H 0.4803 0.5691 0.3397 0.043 Uiso 1 1 d R
H39C H 0.3545 0.5019 0.2610 0.043 Uiso 1 1 d R
C15 C 0.29705(19) 0.87152(18) -0.03178(14) 0.0291(4) Uani 1 1 d .
H15A H 0.3810 0.9166 0.0000 0.035 Uiso 1 1 d R
H15B H 0.2463 0.9185 -0.0557 0.035 Uiso 1 1 d R
H15C H 0.2959 0.8100 -0.0824 0.035 Uiso 1 1 d R
C24 C 0.01943(19) 0.90821(17) 0.38406(14) 0.0283(4) Uani 1 1 d .
H24 H 0.0042 0.9004 0.4384 0.034 Uiso 1 1 d R
C42 C -0.2425(2) 0.4187(2) 0.20878(16) 0.0377(5) Uani 1 1 d .
H42A H -0.2052 0.4115 0.1602 0.045 Uiso 1 1 d R
H42B H -0.3149 0.4473 0.1913 0.045 Uiso 1 1 d R
H42C H -0.2662 0.3454 0.2180 0.045 Uiso 1 1 d R
C21 C 0.5335(3) 0.7037(2) 0.03907(17) 0.0450(6) Uani 1 1 d .
H21A H 0.6187 0.7358 0.0463 0.054 Uiso 1 1 d R
H21B H 0.4800 0.7302 -0.0059 0.054 Uiso 1 1 d R
H21C H 0.5157 0.6220 0.0180 0.054 Uiso 1 1 d R
C5 C -0.11515(18) 0.61500(17) -0.05153(14) 0.0289(4) Uani 1 1 d .
C38 C 0.4029(2) 0.6205(2) 0.48751(15) 0.0379(5) Uani 1 1 d .
H38A H 0.3608 0.6662 0.5207 0.045 Uiso 1 1 d R
H38B H 0.4847 0.6650 0.4972 0.045 Uiso 1 1 d R
H38C H 0.4094 0.5553 0.5099 0.045 Uiso 1 1 d R
C12 C 0.67622(19) 1.05525(19) 0.23898(16) 0.0343(5) Uani 1 1 d .
H12 H 0.7577 1.0998 0.2647 0.041 Uiso 1 1 d R
C28 C -0.0125(3) 1.0166(3) 0.1238(2) 0.0569(8) Uani 1 1 d .
H28A H -0.0855 0.9722 0.0714 0.068 Uiso 1 1 d R
H28B H 0.0267 1.0809 0.1072 0.068 Uiso 1 1 d R
C20 C 0.5883(3) 0.6912(2) 0.20159(19) 0.0486(6) Uani 1 1 d .
H20A H 0.6751 0.7222 0.2126 0.058 Uiso 1 1 d R
H20B H 0.5683 0.6097 0.1768 0.058 Uiso 1 1 d R
H20C H 0.5705 0.7107 0.2592 0.058 Uiso 1 1 d R
C41 C -0.2060(3) 0.5074(3) 0.37716(19) 0.0545(7) Uani 1 1 d .
H41A H -0.2390 0.4315 0.3783 0.065 Uiso 1 1 d R
H41B H -0.2719 0.5455 0.3664 0.065 Uiso 1 1 d R
H41C H -0.1435 0.5489 0.4359 0.065 Uiso 1 1 d R
C17 C 0.3407(3) 1.1571(3) 0.2790(2) 0.0536(7) Uani 1 1 d .
H17A H 0.3307 1.1018 0.3123 0.064 Uiso 1 1 d R
H17B H 0.2703 1.1898 0.2701 0.064 Uiso 1 1 d R
H17C H 0.4152 1.2162 0.3142 0.064 Uiso 1 1 d R
C45 C 0.4539(3) 0.0342(3) 0.48701(19) 0.0573(7) Uani 1 1 d .
H45A H 0.4964 0.1022 0.4767 0.069 Uiso 1 1 d R
H45B H 0.3910 -0.0107 0.4284 0.069 Uiso 1 1 d R
C18 C 0.3585(3) 1.1825(3) 0.1272(2) 0.0605(8) Uani 1 1 d .
H18A H 0.4323 1.2435 0.1592 0.073 Uiso 1 1 d R
H18B H 0.2867 1.2131 0.1183 0.073 Uiso 1 1 d R
H18C H 0.3623 1.1431 0.0676 0.073 Uiso 1 1 d R
C43 C 0.2987(3) 0.1405(3) 0.5309(3) 0.0768(10) Uani 1 1 d .
H43A H 0.3419 0.2099 0.5242 0.092 Uiso 1 1 d R
H43B H 0.2609 0.1585 0.5786 0.092 Uiso 1 1 d R
H43C H 0.2354 0.0977 0.4728 0.092 Uiso 1 1 d R
C44 C 0.3901(4) 0.0714(4) 0.5573(2) 0.0771(10) Uani 1 1 d .
H44A H 0.4530 0.1153 0.6163 0.093 Uiso 1 1 d R
H44B H 0.3461 0.0035 0.5668 0.093 Uiso 1 1 d R

loop_
_atom_site_aniso_label
_atom_site_aniso_U_11
_atom_site_aniso_U_22
_atom_site_aniso_U_33
_atom_site_aniso_U_23
_atom_site_aniso_U_13
_atom_site_aniso_U_12
Sn1 0.01919(6) 0.02104(6) 0.02081(6) 0.00916(4) 0.00772(4) 0.00867(4)
O3 0.0341(7) 0.0314(7) 0.0352(7) 0.0214(6) 0.0195(6) 0.0191(6)
N1 0.0209(7) 0.0232(7) 0.0221(7) 0.0101(6) 0.0099(6) 0.0084(6)
O4 0.0355(8) 0.0331(7) 0.0373(8) 0.0173(6) 0.0165(6) 0.0227(6)
N2 0.0247(7) 0.0168(7) 0.0170(7) 0.0057(5) 0.0062(6) 0.0037(6)
C1 0.0221(8) 0.0212(8) 0.0205(8) 0.0062(6) 0.0078(7) 0.0095(7)
O1 0.0252(7) 0.0392(8) 0.0338(8) 0.0137(6) 0.0065(6) -0.0029(6)
C27 0.0195(8) 0.0207(8) 0.0242(8) 0.0074(7) 0.0084(7) 0.0046(7)
C9 0.0206(8) 0.0241(8) 0.0230(8) 0.0107(7) 0.0098(7) 0.0051(7)
C23 0.0293(9) 0.0204(8) 0.0206(8) 0.0053(7) 0.0087(7) 0.0091(7)
C14 0.0244(9) 0.0276(9) 0.0296(9) 0.0115(8) 0.0125(7) 0.0096(7)
C8 0.0252(9) 0.0217(8) 0.0233(8) 0.0095(7) 0.0108(7) 0.0106(7)
C32 0.0366(10) 0.0260(9) 0.0226(9) 0.0100(7) 0.0086(8) 0.0123(8)
O2 0.0259(8) 0.0482(10) 0.0410(9) 0.0134(7) -0.0020(6) -0.0042(7)
C22 0.0207(8) 0.0172(8) 0.0208(8) 0.0048(6) 0.0062(6) 0.0046(6)
C30 0.0256(9) 0.0179(8) 0.0172(8) 0.0055(6) 0.0081(6) 0.0048(7)
C31 0.0277(9) 0.0216(8) 0.0176(8) 0.0068(6) 0.0072(7) 0.0067(7)
C29 0.0394(11) 0.0212(8) 0.0194(8) 0.0049(7) 0.0088(7) 0.0105(8)
C37 0.0244(9) 0.0277(9) 0.0254(9) 0.0126(7) 0.0057(7) 0.0090(7)
C10 0.0265(9) 0.0249(9) 0.0322(10) 0.0138(8) 0.0138(8) 0.0081(7)
C6 0.0239(9) 0.0210(8) 0.0255(9) 0.0067(7) 0.0071(7) 0.0068(7)
C2 0.0247(8) 0.0204(8) 0.0203(8) 0.0065(6) 0.0083(7) 0.0104(7)
C3 0.0333(10) 0.0259(9) 0.0203(8) 0.0081(7) 0.0079(7) 0.0138(8)
C26 0.0207(8) 0.0200(8) 0.0306(9) 0.0075(7) 0.0063(7) 0.0078(7)
C35 0.0275(9) 0.0207(8) 0.0212(8) 0.0038(7) 0.0098(7) 0.0030(7)
C34 0.0351(10) 0.0211(9) 0.0275(9) 0.0060(7) 0.0106(8) -0.0014(8)
C7 0.0227(9) 0.0283(10) 0.0428(12) 0.0071(9) 0.0083(8) 0.0048(8)
C36 0.0597(15) 0.0336(11) 0.0275(10) 0.0112(9) 0.0201(10) 0.0174(10)
C40 0.0251(9) 0.0242(9) 0.0368(10) 0.0065(8) 0.0143(8) 0.0023(7)
C13 0.0217(9) 0.0369(11) 0.0428(12) 0.0156(9) 0.0127(8) 0.0097(8)
C25 0.0308(10) 0.0296(10) 0.0304(10) 0.0054(8) 0.0131(8) 0.0154(8)
C19 0.0264(9) 0.0268(10) 0.0449(12) 0.0104(8) 0.0168(9) 0.0117(8)
C4 0.0320(10) 0.0305(10) 0.0224(9) 0.0036(8) -0.0006(8) 0.0103(8)
C11 0.0317(10) 0.0256(10) 0.0405(11) 0.0112(8) 0.0118(9) 0.0023(8)
C33 0.0467(12) 0.0180(8) 0.0262(9) 0.0089(7) 0.0106(8) 0.0053(8)
C16 0.0303(10) 0.0249(9) 0.0484(12) 0.0128(9) 0.0161(9) 0.0100(8)
C39 0.0311(11) 0.0443(12) 0.0399(12) 0.0189(10) 0.0153(9) 0.0163(9)
C15 0.0328(10) 0.0357(10) 0.0241(9) 0.0149(8) 0.0121(8) 0.0087(8)
C24 0.0359(10) 0.0281(9) 0.0249(9) 0.0061(7) 0.0151(8) 0.0119(8)
C42 0.0318(11) 0.0406(12) 0.0362(11) 0.0083(9) 0.0062(9) 0.0093(9)
C21 0.0536(15) 0.0439(13) 0.0418(13) 0.0097(10) 0.0170(11) 0.0246(12)
C5 0.0240(9) 0.0259(9) 0.0304(10) 0.0036(8) 0.0019(8) 0.0072(8)
C38 0.0308(11) 0.0449(13) 0.0299(10) 0.0119(9) 0.0011(8) 0.0013(9)
C12 0.0233(9) 0.0349(11) 0.0429(12) 0.0139(9) 0.0093(8) 0.0012(8)
C28 0.080(2) 0.081(2) 0.0557(16) 0.0472(15) 0.0428(15) 0.0666(18)
C20 0.0667(17) 0.0384(13) 0.0528(15) 0.0234(11) 0.0229(13) 0.0249(12)
C41 0.0402(14) 0.080(2) 0.0436(14) 0.0060(13) 0.0246(11) 0.0152(14)
C17 0.0582(17) 0.0571(16) 0.0556(16) 0.0111(13) 0.0276(13) 0.0326(14)
C45 0.0654(19) 0.0530(16) 0.0396(14) 0.0128(12) 0.0086(13) -0.0065(14)
C18 0.0661(19) 0.0635(18) 0.079(2) 0.0454(17) 0.0310(16) 0.0379(16)
C43 0.0555(19) 0.073(2) 0.082(2) 0.0077(19) 0.0170(18) -0.0057(17)
C44 0.079(2) 0.090(3) 0.0511(18) 0.0147(18) 0.0192(17) 0.003(2)

loop_
_atom_type_symbol
_atom_type_description
_atom_type_scat_dispersion_real
_atom_type_scat_dispersion_imag
_atom_type_scat_source
C C 0.0033 0.0016 'International Tables Vol C Tables 4.2.6.8 and 6.1.1.4'
H H 0.0000 0.0000 'International Tables Vol C Tables 4.2.6.8 and 6.1.1.4'
O O 0.0106 0.0060 'International Tables Vol C Tables 4.2.6.8 and 6.1.1.4'
N N 0.0061 0.0033 'International Tables Vol C Tables 4.2.6.8 and 6.1.1.4'
Sn Sn -0.6537 1.4246 'International Tables Vol C Tables 4.2.6.8 and 6.1.1.4'

loop_
_exptl_crystal_face_index_h
_exptl_crystal_face_index_k
_exptl_crystal_face_index_l
_exptl_crystal_face_perp_dist
1 -1 0 0.088
-1 1 0 0.249
0 0 -1 0.142
0 0 1 0.202
0 1 0 0.237
0 -1 0 0.123
1 1 0 0.193
-1 0 0 0.249
1 1 -1 0.153
-1 -1 1 0.231
-1 1 1 0.252
-1 1 -1 0.218

loop_
_geom_angle_atom_site_label_1
_geom_angle_atom_site_label_2
_geom_angle_atom_site_label_3
_geom_angle
_geom_angle_site_symmetry_1
C1 Sn1 C22 89.01(6) .
C1 Sn1 N1 72.69(6) .
C22 Sn1 N1 99.18(6) .
C27 O3 C28 105.70(15) .
C8 N1 C9 121.69(15) .
C8 N1 Sn1 114.98(12) .
C9 N1 Sn1 120.88(11) .
C26 O4 C28 104.45(15) .
C30 N2 C29 119.79(14) .
C30 N2 H2 120.1 .
C29 N2 H2 120.1 .
C6 C1 C2 114.38(16) .
C6 C1 Sn1 129.46(13) .
C2 C1 Sn1 116.12(12) .
C6 O1 C7 105.81(15) .
C22 C27 C26 124.64(17) .
C22 C27 O3 126.90(16) .
C26 C27 O3 108.46(15) .
C14 C9 C10 121.58(17) .
C14 C9 N1 118.87(16) .
C10 C9 N1 119.51(16) .
C24 C23 C22 121.58(17) .
C24 C23 C29 121.69(17) .
C22 C23 C29 116.67(16) .
C13 C14 C9 117.76(18) .
C13 C14 C19 119.98(17) .
C9 C14 C19 122.25(17) .
N1 C8 C2 117.01(16) .
N1 C8 C15 122.18(17) .
C2 C8 C15 120.75(16) .
C33 C32 C31 121.77(19) .
C33 C32 H32 119.3 .
C31 C32 H32 118.9 .
C5 O2 C7 105.78(15) .
C27 C22 C23 114.20(16) .
C27 C22 Sn1 126.37(13) .
C23 C22 Sn1 119.13(12) .
C35 C30 C31 120.29(16) .
C35 C30 N2 119.79(16) .
C31 C30 N2 119.88(16) .
C32 C31 C30 118.47(17) .
C32 C31 C37 118.46(17) .
C30 C31 C37 123.07(16) .
N2 C29 C36 113.93(16) .
N2 C29 C23 105.46(14) .
C36 C29 C23 115.44(17) .
N2 C29 H29 107.4 .
C36 C29 H29 107.1 .
C23 C29 H29 107.1 .
C31 C37 C39 112.05(17) .
C31 C37 C38 110.52(16) .
C39 C37 C38 111.19(17) .
C31 C37 H37 107.7 .
C39 C37 H37 107.7 .
C38 C37 H37 107.5 .
C11 C10 C9 117.98(18) .
C11 C10 C16 120.13(18) .
C9 C10 C16 121.88(17) .
C1 C6 O1 127.07(17) .
C1 C6 C5 124.23(18) .
O1 C6 C5 108.66(17) .
C3 C2 C1 121.73(17) .
C3 C2 C8 120.60(16) .
C1 C2 C8 117.63(15) .
C4 C3 C2 121.38(18) .
C4 C3 H3 119.4 .
C2 C3 H3 119.2 .
C25 C26 O4 128.57(17) .
C25 C26 C27 121.26(17) .
O4 C26 C27 110.17(16) .
C34 C35 C30 118.58(18) .
C34 C35 C40 117.78(17) .
C30 C35 C40 123.63(16) .
C33 C34 C35 121.53(18) .
C33 C34 H34 119.2 .
C35 C34 H34 119.2 .
O2 C7 O1 108.98(16) .
O2 C7 H7A 109.6 .
O1 C7 H7A 109.9 .
O2 C7 H7B 110.2 .
O1 C7 H7B 109.8 .
H7A C7 H7B 108.3 .
C29 C36 H36A 108.9 .
C29 C36 H36B 109.7 .
H36A C36 H36B 109.5 .
C29 C36 H36C 109.8 .
H36A C36 H36C 109.5 .
H36B C36 H36C 109.5 .
C42 C40 C35 112.09(17) .
C42 C40 C41 109.20(19) .
C35 C40 C41 111.02(19) .
C42 C40 H40 108.2 .
C35 C40 H40 108.3 .
C41 C40 H40 108.0 .
C12 C13 C14 121.55(19) .
C12 C13 H13 119.4 .
C14 C13 H13 119.0 .
C26 C25 C24 116.46(17) .
C26 C25 H25 121.8 .
C24 C25 H25 121.7 .
C20 C19 C21 109.91(19) .
C20 C19 C14 113.04(19) .
C21 C19 C14 111.60(18) .
C20 C19 H19 107.3 .
C21 C19 H19 107.4 .
C14 C19 H19 107.3 .
C5 C4 C3 116.52(17) .
C5 C4 H4 121.8 .
C3 C4 H4 121.7 .
C12 C11 C10 121.29(19) .
C12 C11 H11 119.3 .
C10 C11 H11 119.4 .
C32 C33 C34 119.26(18) .
C32 C33 H33 120.3 .
C34 C33 H33 120.5 .
C17 C16 C10 112.3(2) .
C17 C16 C18 111.6(2) .
C10 C16 C18 111.22(19) .
C17 C16 H16 107.3 .
C10 C16 H16 107.2 .
C18 C16 H16 107.0 .
C37 C39 H39A 109.4 .
C37 C39 H39B 109.6 .
H39A C39 H39B 109.5 .
C37 C39 H39C 109.4 .
H39A C39 H39C 109.5 .
H39B C39 H39C 109.5 .
C8 C15 H15A 109.3 .
C8 C15 H15B 109.7 .
H15A C15 H15B 109.5 .
C8 C15 H15C 109.3 .
H15A C15 H15C 109.5 .
H15B C15 H15C 109.5 .
C23 C24 C25 121.79(18) .
C23 C24 H24 119.1 .
C25 C24 H24 119.1 .
C40 C42 H42A 109.3 .
C40 C42 H42B 109.6 .
H42A C42 H42B 109.5 .
C40 C42 H42C 109.5 .
H42A C42 H42C 109.5 .
H42B C42 H42C 109.5 .
C19 C21 H21A 109.6 .
C19 C21 H21B 109.6 .
H21A C21 H21B 109.5 .
C19 C21 H21C 109.2 .
H21A C21 H21C 109.5 .
H21B C21 H21C 109.5 .
O2 C5 C4 127.87(18) .
O2 C5 C6 110.48(18) .
C4 C5 C6 121.64(19) .
C37 C38 H38A 109.3 .
C37 C38 H38B 109.9 .
H38A C38 H38B 109.5 .
C37 C38 H38C 109.2 .
H38A C38 H38C 109.5 .
H38B C38 H38C 109.5 .
C11 C12 C13 119.80(19) .
C11 C12 H12 120.2 .
C13 C12 H12 120.0 .
O3 C28 O4 109.61(18) .
O3 C28 H28A 109.5 .
O4 C28 H28A 109.6 .
O3 C28 H28B 109.8 .
O4 C28 H28B 110.1 .
H28A C28 H28B 108.2 .
C19 C20 H20A 109.5 .
C19 C20 H20B 109.2 .
H20A C20 H20B 109.5 .
C19 C20 H20C 109.6 .
H20A C20 H20C 109.5 .
H20B C20 H20C 109.5 .
C40 C41 H41A 109.3 .
C40 C41 H41B 109.4 .
H41A C41 H41B 109.5 .
C40 C41 H41C 109.8 .
H41A C41 H41C 109.5 .
H41B C41 H41C 109.5 .
C16 C17 H17A 109.3 .
C16 C17 H17B 109.5 .
H17A C17 H17B 109.5 .
C16 C17 H17C 109.6 .
H17A C17 H17C 109.5 .
H17B C17 H17C 109.5 .
C45 C45 C44 115.9(3) 2_656
C45 C45 H45A 108.6 2_656
C44 C45 H45A 107.8 .
C45 C45 H45B 108.1 2_656
C44 C45 H45B 108.6 .
H45A C45 H45B 107.5 .
C16 C18 H18A 109.3 .
C16 C18 H18B 109.4 .
H18A C18 H18B 109.5 .
C16 C18 H18C 109.7 .
H18A C18 H18C 109.4 .
H18B C18 H18C 109.5 .
C44 C43 H43A 109.1 .
C44 C43 H43B 109.8 .
H43A C43 H43B 109.5 .
C44 C43 H43C 109.6 .
H43A C43 H43C 109.5 .
H43B C43 H43C 109.5 .
C43 C44 C45 115.4(3) .
C43 C44 H44A 108.7 .
C45 C44 H44A 108.8 .
C43 C44 H44B 108.2 .
C45 C44 H44B 108.0 .
H44A C44 H44B 107.6 .

loop_
_geom_bond_atom_site_label_1
_geom_bond_atom_site_label_2
_geom_bond_distance
_geom_bond_site_symmetry_2
Sn1 C1 2.2088(17) .
Sn1 C22 2.2258(17) .
Sn1 N1 2.3768(15) .
O3 C27 1.390(2) .
O3 C28 1.396(3) .
N1 C8 1.297(2) .
N1 C9 1.432(2) .
O4 C26 1.382(2) .
O4 C28 1.417(3) .
N2 C30 1.437(2) .
N2 C29 1.499(2) .
N2 H2 0.8601 .
C1 C6 1.361(3) .
C1 C2 1.423(2) .
O1 C6 1.388(2) .
O1 C7 1.423(2) .
C27 C22 1.371(2) .
C27 C26 1.382(3) .
C9 C14 1.402(3) .
C9 C10 1.406(3) .
C23 C24 1.388(3) .
C23 C22 1.415(2) .
C23 C29 1.522(3) .
C14 C13 1.390(3) .
C14 C19 1.525(3) .
C8 C2 1.465(3) .
C8 C15 1.501(2) .
C32 C33 1.379(3) .
C32 C31 1.396(3) .
C32 H32 0.9301 .
O2 C5 1.368(3) .
O2 C7 1.419(3) .
C30 C35 1.409(3) .
C30 C31 1.410(3) .
C31 C37 1.520(3) .
C29 C36 1.509(3) .
C29 H29 0.9800 .
C37 C39 1.524(3) .
C37 C38 1.532(3) .
C37 H37 0.9799 .
C10 C11 1.391(3) .
C10 C16 1.518(3) .
C6 C5 1.391(3) .
C2 C3 1.401(2) .
C3 C4 1.392(3) .
C3 H3 0.9295 .
C26 C25 1.362(3) .
C35 C34 1.397(3) .
C35 C40 1.521(3) .
C34 C33 1.382(3) .
C34 H34 0.9300 .
C7 H7A 0.9702 .
C7 H7B 0.9700 .
C36 H36A 0.9600 .
C36 H36B 0.9600 .
C36 H36C 0.9600 .
C40 C42 1.521(3) .
C40 C41 1.528(3) .
C40 H40 0.9802 .
C13 C12 1.382(3) .
C13 H13 0.9300 .
C25 C24 1.403(3) .
C25 H25 0.9300 .
C19 C20 1.514(3) .
C19 C21 1.520(3) .
C19 H19 0.9800 .
C4 C5 1.371(3) .
C4 H4 0.9301 .
C11 C12 1.377(3) .
C11 H11 0.9300 .
C33 H33 0.9301 .
C16 C17 1.505(3) .
C16 C18 1.529(3) .
C16 H16 0.9799 .
C39 H39A 0.9598 .
C39 H39B 0.9600 .
C39 H39C 0.9600 .
C15 H15A 0.9600 .
C15 H15B 0.9601 .
C15 H15C 0.9601 .
C24 H24 0.9300 .
C42 H42A 0.9600 .
C42 H42B 0.9600 .
C42 H42C 0.9599 .
C21 H21A 0.9599 .
C21 H21B 0.9601 .
C21 H21C 0.9600 .
C38 H38A 0.9600 .
C38 H38B 0.9600 .
C38 H38C 0.9600 .
C12 H12 0.9299 .
C28 H28A 0.9700 .
C28 H28B 0.9699 .
C20 H20A 0.9600 .
C20 H20B 0.9598 .
C20 H20C 0.9598 .
C41 H41A 0.9600 .
C41 H41B 0.9600 .
C41 H41C 0.9598 .
C17 H17A 0.9602 .
C17 H17B 0.9600 .
C17 H17C 0.9599 .
C45 C45 1.502(6) 2_656
C45 C44 1.506(5) .
C45 H45A 0.9701 .
C45 H45B 0.9700 .
C18 H18A 0.9601 .
C18 H18B 0.9599 .
C18 H18C 0.9601 .
C43 C44 1.504(5) .
C43 H43A 0.9600 .
C43 H43B 0.9601 .
C43 H43C 0.9599 .
C44 H44A 0.9699 .
C44 H44B 0.9701 .

loop_
_geom_hbond_atom_site_label_D
_geom_hbond_atom_site_label_H
_geom_hbond_atom_site_label_A
_geom_hbond_distance_DH
_geom_hbond_distance_HA
_geom_hbond_distance_DA
_geom_hbond_angle_DHA
N2 H2 O1 0.86 2.66 3.439(2) 151.9
